data_4321262
loop_
_publ_author_name
'Takayoshi Suzuki'
'Naoki Tsuji'
'Kazuo Kashiwabara'
'Kazuyuki Tatsumi'

_publ_section_title
;
 Oxidative Additions of cyclo-Octasulfur and cyclo-Octaselenium to the
 Cobalt(II) Complex of 1,3-Bis(dimethylphosphino)propane (dmpp): Crystal
 Structures and Spectroscopic Properties of [Co(S2O)(dmpp)2]PF6 and
 [Co(Se2)(dmpp)2]BF4
;
_journal_name_full 'Inorganic Chemistry'
_journal_page_first 3938
_journal_page_last 3941
_journal_paper_doi 10.1021/ic000289l
_journal_volume 39
_journal_year 2000
_chemical_compound_source
;
Recrystalized from acetone/diethyl ether
;
_chemical_formula_analytical 'C14 H36 B Co F4 P4 Se2'
_chemical_formula_moiety 'C14 H36 Co P4 Se2 1+, B F4 1-'
_chemical_formula_structural '(Co (C7 H18 P2)2 (Se2)), (B F4)'
_chemical_formula_sum 'C14 H36 B Co F4 P4 Se2'
_chemical_formula_weight 631.99
_chemical_melting_point ?
_chemical_name_common '[Co(Se~2~)(dmpp)~2~]BF~4~'
_chemical_name_systematic
;
Bis{1,3-bis(dimethylphosphino)propane}{diselenido(2-)}cobalt(III)
tetrafluoroborate
;
_space_group_IT_number 14
_symmetry_cell_setting monoclinic
_symmetry_Int_Tables_number 14
_symmetry_space_group_name_Hall '-P 2ybc'
_symmetry_space_group_name_H-M 'P 1 21/c 1'
_audit_creation_date 'Wed Jul 22 09:32:43 1998'
_audit_creation_method 'from TEXRAY.INF file'
_cell_angle_alpha 90
_cell_angle_beta 97.32(2)
_cell_angle_gamma 90
_cell_formula_units_Z 4
_cell_length_a 9.631(4)
_cell_length_b 8.934(3)
_cell_length_c 28.377(3)
_cell_measurement_reflns_used 25
_cell_measurement_temperature 296.2
_cell_measurement_theta_max 15.0
_cell_measurement_theta_min 14.7
_cell_volume 2421.8(13)
_computing_cell_refinement 'MSC/AFC Diffractometer Control'
_computing_data_collection 'MSC/AFC Diffractometer Control'
_computing_data_reduction teXsan
_computing_molecular_graphics 'teXsan ORTEP'
_computing_publication_material teXsan
_computing_structure_refinement teXsan
_computing_structure_solution SHELXS86
_diffrn_ambient_temperature 296.2
_diffrn_measurement_device_type 'Rigaku AFC5R'
_diffrn_measurement_method \w
_diffrn_radiation_detector 'scintillation counter'
_diffrn_radiation_monochromator graphite
_diffrn_radiation_source 'Rigaku rotating anode'
_diffrn_radiation_type 'Mo K\a'
_diffrn_radiation_wavelength 0.7107
_diffrn_reflns_av_R_equivalents 0.034
_diffrn_reflns_av_sigmaI/netI 0.097
_diffrn_reflns_limit_h_max 13
_diffrn_reflns_limit_h_min 0
_diffrn_reflns_limit_k_max 12
_diffrn_reflns_limit_k_min 0
_diffrn_reflns_limit_l_max 39
_diffrn_reflns_limit_l_min -39
_diffrn_reflns_number 7471
_diffrn_reflns_reduction_process 'Lp corrections applied'
_diffrn_reflns_theta_max 30.01
_diffrn_reflns_theta_min 1.45
_diffrn_standards_decay_% -1.48
_diffrn_standards_interval_count 150
_diffrn_standards_number 3
_exptl_absorpt_coefficient_mu 4.009
_exptl_absorpt_correction_T_max 0.420
_exptl_absorpt_correction_T_min 0.284
_exptl_absorpt_correction_type integration
_exptl_absorpt_process_details Coppens_numerical
_exptl_crystal_colour purple
_exptl_crystal_density_diffrn 1.733
_exptl_crystal_density_method 'not measured'
_exptl_crystal_description column
_exptl_crystal_F_000 1264.00
_exptl_crystal_size_max 0.480
_exptl_crystal_size_mid 0.320
_exptl_crystal_size_min 0.240
_refine_diff_density_max 0.73
_refine_diff_density_min -0.48
_refine_ls_abs_structure_details centrosymmetric
_refine_ls_extinction_method none
_refine_ls_goodness_of_fit_ref 1.376
_refine_ls_hydrogen_treatment noref
_refine_ls_matrix_type full
_refine_ls_number_constraints 0
_refine_ls_number_parameters 235
_refine_ls_number_reflns 3291
_refine_ls_number_restraints 0
_refine_ls_R_factor_gt 0.0410
_refine_ls_shift/su_max 0.0007
_refine_ls_shift/su_mean 0.0000
_refine_ls_structure_factor_coef F
_refine_ls_weighting_details 'w = 1/[\s^2^(Fo) + 0.00010|Fo|^2^]'
_refine_ls_weighting_scheme calc
_refine_ls_wR_factor_ref 0.0346
_reflns_number_gt 3291
_reflns_number_total 7086
_reflns_threshold_expression 'I > 3\s(I)'
_cod_data_source_file ic000289l_2.cif
_cod_data_source_block 4BF4
_cod_depositor_comments
;
The following automatic conversions were performed:

'_chemical_melting_point' value 'not measured' was changed to '?' -
the value is undefined or not given.

Automatic conversion script
Id: cif_fix_values 1646 2011-03-28 12:23:43Z adriana 
;
_cod_original_cell_volume 2421(1)
_cod_original_sg_symbol_H-M 'P 21/c'
_cod_database_code 4321262

loop_
_symmetry_equiv_pos_as_xyz
x,y,z
-x,1/2+y,1/2-z
-x,-y,-z
x,1/2-y,1/2+z

loop_
_atom_site_label
_atom_site_type_symbol
_atom_site_fract_x
_atom_site_fract_y
_atom_site_fract_z
_atom_site_U_iso_or_equiv
_atom_site_adp_type
_atom_site_occupancy
_atom_site_calc_flag
_atom_site_refinement_flags
_atom_site_disorder_assembly
_atom_site_disorder_group
Se(1) Se 0.13813(7) 1.01731(6) 0.36031(2) 0.0533(2) Uani 1.00 d . . .
Se(2) Se -0.00186(6) 0.82985(7) 0.32538(2) 0.0482(2) Uani 1.00 d . . .
Co Co 0.23145(7) 0.76609(7) 0.36234(2) 0.0287(2) Uani 1.00 d . . .
P(1) P 0.1611(2) 0.7724(2) 0.43663(5) 0.0457(4) Uani 1.00 d . . .
P(2) P 0.2161(1) 0.5167(1) 0.36008(5) 0.0337(4) Uani 1.00 d . . .
P(3) P 0.2785(1) 0.7833(1) 0.28529(5) 0.0356(4) Uani 1.00 d . . .
P(4) P 0.4558(1) 0.8089(2) 0.38979(5) 0.0417(4) Uani 1.00 d . . .
F(1) F 0.6023(3) 0.3356(4) 0.4218(1) 0.070(1) Uani 1.00 d . . .
F(2) F 0.7852(4) 0.4710(5) 0.4066(2) 0.102(2) Uani 1.00 d . . .
F(3) F 0.8041(4) 0.2249(4) 0.4110(1) 0.094(2) Uani 1.00 d . . .
F(4) F 0.6704(4) 0.3272(6) 0.3497(1) 0.122(2) Uani 1.00 d . . .
C(1) C 0.2309(7) 0.9213(7) 0.4774(2) 0.072(2) Uani 1.00 d . . .
C(2) C -0.0261(6) 0.7919(7) 0.4395(2) 0.068(2) Uani 1.00 d . . .
C(3) C 0.1998(6) 0.6094(7) 0.4756(2) 0.058(2) Uani 1.00 d . . .
C(4) C 0.1586(6) 0.4581(7) 0.4544(2) 0.059(2) Uani 1.00 d . . .
C(5) C 0.2465(6) 0.4132(6) 0.4159(2) 0.048(2) Uani 1.00 d . . .
C(6) C 0.3287(6) 0.4076(6) 0.3266(2) 0.054(2) Uani 1.00 d . . .
C(7) C 0.0434(6) 0.4495(6) 0.3356(2) 0.053(2) Uani 1.00 d . . .
C(8) C 0.2651(6) 0.9709(6) 0.2592(2) 0.052(2) Uani 1.00 d . . .
C(9) C 0.1744(6) 0.6720(6) 0.2396(2) 0.048(2) Uani 1.00 d . . .
C(10) C 0.4549(5) 0.7327(6) 0.2720(2) 0.051(2) Uani 1.00 d . . .
C(11) C 0.5750(6) 0.8085(7) 0.3022(2) 0.063(2) Uani 1.00 d . . .
C(12) C 0.5918(5) 0.7519(7) 0.3533(2) 0.061(2) Uani 1.00 d . . .
C(13) C 0.5333(6) 0.7256(7) 0.4461(2) 0.062(2) Uani 1.00 d . . .
C(14) C 0.4968(6) 1.0069(7) 0.3986(2) 0.077(2) Uani 1.00 d . . .
B B 0.7152(7) 0.3359(9) 0.3962(3) 0.053(2) Uani 1.00 d . . .
H(1) H 0.3317 0.9222 0.4877 0.0820 Uiso 1.00 d . . .
H(2) H 0.1951 1.0142 0.4659 0.0820 Uiso 1.00 d . . .
H(3) H 0.1813 0.9033 0.5034 0.0820 Uiso 1.00 d . . .
H(4) H -0.0625 0.8756 0.4232 0.0752 Uiso 1.00 d . . .
H(5) H -0.0363 0.7930 0.4757 0.0752 Uiso 1.00 d . . .
H(6) H -0.0752 0.7060 0.4249 0.0752 Uiso 1.00 d . . .
H(7) H 0.1458 0.6258 0.4991 0.0693 Uiso 1.00 d . . .
H(8) H 0.3051 0.6069 0.4847 0.0693 Uiso 1.00 d . . .
H(9) H 0.1644 0.3789 0.4788 0.0693 Uiso 1.00 d . . .
H(10) H 0.0617 0.4619 0.4423 0.0693 Uiso 1.00 d . . .
H(11) H 0.3410 0.4217 0.4301 0.0693 Uiso 1.00 d . . .
H(12) H 0.2311 0.3139 0.4071 0.0693 Uiso 1.00 d . . .
H(13) H 0.4089 0.4144 0.3381 0.0584 Uiso 1.00 d . . .
H(14) H 0.3202 0.4274 0.2941 0.0584 Uiso 1.00 d . . .
H(15) H 0.3028 0.2945 0.3295 0.0584 Uiso 1.00 d . . .
H(16) H 0.0332 0.4695 0.3005 0.0629 Uiso 1.00 d . . .
H(17) H 0.0424 0.3447 0.3384 0.0629 Uiso 1.00 d . . .
H(18) H -0.0236 0.4971 0.3524 0.0629 Uiso 1.00 d . . .
H(19) H 0.1769 1.0160 0.2617 0.0693 Uiso 1.00 d . . .
H(20) H 0.3356 1.0401 0.2774 0.0693 Uiso 1.00 d . . .
H(21) H 0.2807 0.9631 0.2280 0.0693 Uiso 1.00 d . . .
H(22) H 0.2052 0.7000 0.2111 0.0693 Uiso 1.00 d . . .
H(23) H 0.1814 0.5706 0.2488 0.0693 Uiso 1.00 d . . .
H(24) H 0.0793 0.7021 0.2388 0.0693 Uiso 1.00 d . . .
H(25) H 0.4650 0.6246 0.2744 0.0693 Uiso 1.00 d . . .
H(26) H 0.4613 0.7508 0.2406 0.0693 Uiso 1.00 d . . .
H(27) H 0.6627 0.7894 0.2880 0.0693 Uiso 1.00 d . . .
H(28) H 0.5626 0.9267 0.3041 0.0693 Uiso 1.00 d . . .
H(29) H 0.6811 0.7810 0.3704 0.0693 Uiso 1.00 d . . .
H(30) H 0.5966 0.6444 0.3521 0.0693 Uiso 1.00 d . . .
H(31) H 0.4801 0.7633 0.4740 0.0693 Uiso 1.00 d . . .
H(32) H 0.6220 0.7528 0.4528 0.0693 Uiso 1.00 d . . .
H(33) H 0.5445 0.6199 0.4413 0.0693 Uiso 1.00 d . . .
H(34) H 0.4420 1.0475 0.4188 0.0806 Uiso 1.00 d . . .
H(35) H 0.5909 1.0170 0.4126 0.0806 Uiso 1.00 d . . .
H(36) H 0.4789 1.0667 0.3685 0.0806 Uiso 1.00 d . . .

loop_
_atom_site_aniso_label
_atom_site_aniso_U_11
_atom_site_aniso_U_22
_atom_site_aniso_U_33
_atom_site_aniso_U_12
_atom_site_aniso_U_13
_atom_site_aniso_U_23
Se(1) 0.0642(4) 0.0301(3) 0.0660(4) 0.0058(3) 0.0094(3) -0.0021(3)
Se(2) 0.0345(3) 0.0488(3) 0.0596(4) 0.0051(3) -0.0003(3) 0.0059(3)
Co 0.0289(4) 0.0262(3) 0.0302(4) -0.0018(3) 0.0012(3) -0.0001(3)
P(1) 0.0544(10) 0.0492(9) 0.0352(8) -0.0035(8) 0.0117(7) -0.0055(7)
P(2) 0.0362(8) 0.0275(7) 0.0359(7) -0.0028(6) -0.0011(6) 0.0007(6)
P(3) 0.0348(7) 0.0397(8) 0.0320(8) -0.0028(6) 0.0029(6) 0.0040(6)
P(4) 0.0361(8) 0.0420(9) 0.0439(9) -0.0096(7) -0.0069(7) 0.0020(7)
F(1) 0.055(2) 0.090(3) 0.066(2) -0.016(2) 0.018(2) -0.018(2)
F(2) 0.078(3) 0.085(3) 0.144(4) -0.022(2) 0.023(3) 0.014(3)
F(3) 0.092(3) 0.096(3) 0.095(3) 0.039(3) 0.014(2) 0.018(2)
F(4) 0.097(3) 0.230(6) 0.037(2) 0.038(4) 0.005(2) -0.010(3)
C(1) 0.095(5) 0.067(4) 0.054(4) -0.010(4) 0.012(4) -0.027(3)
C(2) 0.060(4) 0.081(5) 0.069(4) 0.006(4) 0.033(4) -0.001(4)
C(3) 0.065(4) 0.070(4) 0.041(4) -0.006(3) 0.013(3) 0.002(3)
C(4) 0.074(4) 0.062(4) 0.041(4) -0.017(4) 0.006(3) 0.017(3)
C(5) 0.061(4) 0.035(3) 0.045(4) -0.004(3) -0.002(3) 0.009(3)
C(6) 0.064(4) 0.042(3) 0.055(4) 0.010(3) 0.006(3) 0.002(3)
C(7) 0.059(4) 0.035(3) 0.060(4) -0.014(3) -0.010(3) 0.001(3)
C(8) 0.067(4) 0.046(3) 0.044(3) -0.002(3) 0.009(3) 0.016(3)
C(9) 0.057(4) 0.053(3) 0.033(3) -0.008(3) -0.002(3) 0.002(3)
C(10) 0.042(3) 0.071(4) 0.044(3) 0.004(3) 0.017(3) 0.005(3)
C(11) 0.037(3) 0.089(5) 0.065(4) -0.004(3) 0.015(3) 0.010(4)
C(12) 0.029(3) 0.083(5) 0.071(4) -0.002(3) 0.000(3) 0.008(4)
C(13) 0.051(4) 0.073(4) 0.058(4) 0.002(3) -0.014(3) 0.010(3)
C(14) 0.067(5) 0.056(4) 0.100(5) -0.021(4) -0.018(4) -0.002(4)
B 0.045(4) 0.065(5) 0.050(4) -0.004(4) 0.003(3) -0.002(4)

loop_
_atom_type_symbol
_atom_type_description
_atom_type_scat_dispersion_real
_atom_type_scat_dispersion_imag
_atom_type_scat_source
Se Se -0.093 2.226
;International Tables for Crystallography
(1992, Vol. C, Tables 4.2.6.8 and 6.1.1.1)
;
Co Co 0.349 0.972
;International Tables for Crystallography
(1992, Vol. C, Tables 4.2.6.8 and 6.1.1.1)
;
P P 0.102 0.094
;International Tables for Crystallography
(1992, Vol. C, Tables 4.2.6.8 and 6.1.1.1)
;
F F 0.017 0.010
;International Tables for Crystallography
(1992, Vol. C, Tables 4.2.6.8 and 6.1.1.1)
;
C C 0.003 0.002
;International Tables for Crystallography
(1992, Vol. C, Tables 4.2.6.8 and 6.1.1.1)
;
B B 0.001 0.001
;International Tables for Crystallography
(1992, Vol. C, Tables 4.2.6.8 and 6.1.1.1)
;
H H 0.000 0.000
;International Tables for Crystallography
(1992, Vol. C, Table 6.1.1.2)
;

loop_
_geom_angle_atom_site_label_1
_geom_angle_atom_site_label_2
_geom_angle_atom_site_label_3
_geom_angle
_geom_angle_site_symmetry_1
_geom_angle_site_symmetry_2
_geom_angle_site_symmetry_3
_geom_angle_publ_flag
Se(2) Se(1) Co 61.86(3) 1_555 1_555 1_555 yes
Se(1) Se(2) Co 61.53(3) 1_555 1_555 1_555 yes
Se(1) Co Se(2) 56.61(2) 1_555 1_555 1_555 yes
Se(1) Co P(1) 81.17(5) 1_555 1_555 1_555 yes
Se(1) Co P(2) 154.57(5) 1_555 1_555 1_555 yes
Se(1) Co P(3) 91.89(4) 1_555 1_555 1_555 yes
Se(1) Co P(4) 100.92(5) 1_555 1_555 1_555 yes
Se(2) Co P(1) 91.47(5) 1_555 1_555 1_555 yes
Se(2) Co P(2) 99.65(4) 1_555 1_555 1_555 yes
Se(2) Co P(3) 81.76(4) 1_555 1_555 1_555 yes
Se(2) Co P(4) 155.88(5) 1_555 1_555 1_555 yes
P(1) Co P(2) 91.42(6) 1_555 1_555 1_555 yes
P(1) Co P(3) 172.24(6) 1_555 1_555 1_555 yes
P(1) Co P(4) 93.51(6) 1_555 1_555 1_555 yes
P(2) Co P(3) 93.44(5) 1_555 1_555 1_555 yes
P(2) Co P(4) 103.80(6) 1_555 1_555 1_555 yes
P(3) Co P(4) 91.20(6) 1_555 1_555 1_555 yes
Co P(1) C(1) 118.0(2) 1_555 1_555 1_555 yes
Co P(1) C(2) 116.9(2) 1_555 1_555 1_555 yes
Co P(1) C(3) 118.2(2) 1_555 1_555 1_555 yes
C(1) P(1) C(2) 100.9(3) 1_555 1_555 1_555 yes
C(1) P(1) C(3) 99.5(3) 1_555 1_555 1_555 yes
C(2) P(1) C(3) 100.1(3) 1_555 1_555 1_555 yes
Co P(2) C(5) 118.6(2) 1_555 1_555 1_555 yes
Co P(2) C(6) 120.6(2) 1_555 1_555 1_555 yes
Co P(2) C(7) 113.2(2) 1_555 1_555 1_555 yes
C(5) P(2) C(6) 98.1(2) 1_555 1_555 1_555 yes
C(5) P(2) C(7) 101.6(2) 1_555 1_555 1_555 yes
C(6) P(2) C(7) 101.6(3) 1_555 1_555 1_555 yes
Co P(3) C(8) 115.8(2) 1_555 1_555 1_555 yes
Co P(3) C(9) 118.8(2) 1_555 1_555 1_555 yes
Co P(3) C(10) 118.6(2) 1_555 1_555 1_555 yes
C(8) P(3) C(9) 102.0(2) 1_555 1_555 1_555 yes
C(8) P(3) C(10) 99.3(3) 1_555 1_555 1_555 yes
C(9) P(3) C(10) 99.1(3) 1_555 1_555 1_555 yes
Co P(4) C(12) 118.8(2) 1_555 1_555 1_555 yes
Co P(4) C(13) 120.2(2) 1_555 1_555 1_555 yes
Co P(4) C(14) 113.4(2) 1_555 1_555 1_555 yes
C(12) P(4) C(13) 97.9(3) 1_555 1_555 1_555 yes
C(12) P(4) C(14) 100.9(3) 1_555 1_555 1_555 yes
C(13) P(4) C(14) 102.5(3) 1_555 1_555 1_555 yes
P(1) C(3) C(4) 116.5(4) 1_555 1_555 1_555 yes
C(3) C(4) C(5) 112.4(5) 1_555 1_555 1_555 yes
P(2) C(5) C(4) 116.6(4) 1_555 1_555 1_555 yes
P(3) C(10) C(11) 115.7(4) 1_555 1_555 1_555 yes
C(10) C(11) C(12) 111.8(5) 1_555 1_555 1_555 yes
P(4) C(12) C(11) 116.5(4) 1_555 1_555 1_555 yes
P(1) C(1) H(1) 117.8(5) 1_555 1_555 1_555 no
P(1) C(1) H(2) 109.4(5) 1_555 1_555 1_555 no
P(1) C(1) H(3) 100.8(5) 1_555 1_555 1_555 no
H(1) C(1) H(2) 113.8(6) 1_555 1_555 1_555 no
H(1) C(1) H(3) 110.5(6) 1_555 1_555 1_555 no
H(2) C(1) H(3) 102.7(6) 1_555 1_555 1_555 no
P(1) C(2) H(4) 111.7(5) 1_555 1_555 1_555 no
P(1) C(2) H(5) 105.1(4) 1_555 1_555 1_555 no
P(1) C(2) H(6) 109.8(4) 1_555 1_555 1_555 no
H(4) C(2) H(5) 114.0(6) 1_555 1_555 1_555 no
H(4) C(2) H(6) 107.2(6) 1_555 1_555 1_555 no
H(5) C(2) H(6) 109.0(5) 1_555 1_555 1_555 no
P(1) C(3) H(7) 102.9(5) 1_555 1_555 1_555 no
P(1) C(3) H(8) 106.8(4) 1_555 1_555 1_555 no
C(4) C(3) H(7) 107.0(5) 1_555 1_555 1_555 no
C(4) C(3) H(8) 106.5(5) 1_555 1_555 1_555 no
H(7) C(3) H(8) 117.7(6) 1_555 1_555 1_555 no
C(3) C(4) H(9) 111.8(5) 1_555 1_555 1_555 no
C(3) C(4) H(10) 107.8(6) 1_555 1_555 1_555 no
C(5) C(4) H(9) 109.2(5) 1_555 1_555 1_555 no
C(5) C(4) H(10) 111.2(5) 1_555 1_555 1_555 no
H(9) C(4) H(10) 104.1(5) 1_555 1_555 1_555 no
P(2) C(5) H(11) 111.6(4) 1_555 1_555 1_555 no
P(2) C(5) H(12) 104.5(4) 1_555 1_555 1_555 no
C(4) C(5) H(11) 105.3(5) 1_555 1_555 1_555 no
C(4) C(5) H(12) 111.1(5) 1_555 1_555 1_555 no
H(11) C(5) H(12) 107.6(5) 1_555 1_555 1_555 no
P(2) C(6) H(13) 111.0(5) 1_555 1_555 1_555 no
P(2) C(6) H(14) 115.7(4) 1_555 1_555 1_555 no
P(2) C(6) H(15) 108.3(4) 1_555 1_555 1_555 no
H(13) C(6) H(14) 110.2(6) 1_555 1_555 1_555 no
H(13) C(6) H(15) 105.5(5) 1_555 1_555 1_555 no
H(14) C(6) H(15) 105.6(5) 1_555 1_555 1_555 no
P(2) C(7) H(16) 106.7(4) 1_555 1_555 1_555 no
P(2) C(7) H(17) 108.4(4) 1_555 1_555 1_555 no
P(2) C(7) H(18) 107.8(4) 1_555 1_555 1_555 no
H(16) C(7) H(17) 105.0(5) 1_555 1_555 1_555 no
H(16) C(7) H(18) 115.6(5) 1_555 1_555 1_555 no
H(17) C(7) H(18) 112.9(5) 1_555 1_555 1_555 no
P(3) C(8) H(19) 112.0(4) 1_555 1_555 1_555 no
P(3) C(8) H(20) 110.1(4) 1_555 1_555 1_555 no
P(3) C(8) H(21) 108.0(4) 1_555 1_555 1_555 no
H(19) C(8) H(20) 104.4(5) 1_555 1_555 1_555 no
H(19) C(8) H(21) 111.3(5) 1_555 1_555 1_555 no
H(20) C(8) H(21) 111.0(5) 1_555 1_555 1_555 no
P(3) C(9) H(22) 105.3(4) 1_555 1_555 1_555 no
P(3) C(9) H(23) 108.3(4) 1_555 1_555 1_555 no
P(3) C(9) H(24) 107.7(4) 1_555 1_555 1_555 no
H(22) C(9) H(23) 118.6(6) 1_555 1_555 1_555 no
H(22) C(9) H(24) 108.2(5) 1_555 1_555 1_555 no
H(23) C(9) H(24) 108.3(5) 1_555 1_555 1_555 no
P(3) C(10) H(25) 108.4(4) 1_555 1_555 1_555 no
P(3) C(10) H(26) 109.5(4) 1_555 1_555 1_555 no
C(11) C(10) H(25) 110.1(5) 1_555 1_555 1_555 no
C(11) C(10) H(26) 109.3(5) 1_555 1_555 1_555 no
H(25) C(10) H(26) 103.1(5) 1_555 1_555 1_555 no
C(10) C(11) H(27) 108.7(5) 1_555 1_555 1_555 no
C(10) C(11) H(28) 113.0(5) 1_555 1_555 1_555 no
C(12) C(11) H(27) 109.6(5) 1_555 1_555 1_555 no
C(12) C(11) H(28) 106.3(5) 1_555 1_555 1_555 no
H(27) C(11) H(28) 107.2(5) 1_555 1_555 1_555 no
P(4) C(12) H(29) 107.1(5) 1_555 1_555 1_555 no
P(4) C(12) H(30) 109.7(4) 1_555 1_555 1_555 no
C(11) C(12) H(29) 111.5(5) 1_555 1_555 1_555 no
C(11) C(12) H(30) 107.3(6) 1_555 1_555 1_555 no
H(29) C(12) H(30) 104.0(5) 1_555 1_555 1_555 no
P(4) C(13) H(31) 110.1(4) 1_555 1_555 1_555 no
P(4) C(13) H(32) 110.6(5) 1_555 1_555 1_555 no
P(4) C(13) H(33) 108.3(4) 1_555 1_555 1_555 no
H(31) C(13) H(32) 107.3(6) 1_555 1_555 1_555 no
H(31) C(13) H(33) 119.7(6) 1_555 1_555 1_555 no
H(32) C(13) H(33) 100.3(5) 1_555 1_555 1_555 no
P(4) C(14) H(34) 110.1(5) 1_555 1_555 1_555 no
P(4) C(14) H(35) 109.2(5) 1_555 1_555 1_555 no
P(4) C(14) H(36) 112.9(5) 1_555 1_555 1_555 no
H(34) C(14) H(35) 107.6(6) 1_555 1_555 1_555 no
H(34) C(14) H(36) 106.0(6) 1_555 1_555 1_555 no
H(35) C(14) H(36) 110.9(6) 1_555 1_555 1_555 no
F(1) B F(2) 106.5(5) 1_555 1_555 1_555 yes
F(1) B F(3) 110.4(6) 1_555 1_555 1_555 yes
F(1) B F(4) 110.0(5) 1_555 1_555 1_555 yes
F(2) B F(3) 107.6(5) 1_555 1_555 1_555 yes
F(2) B F(4) 110.1(6) 1_555 1_555 1_555 yes
F(3) B F(4) 112.2(6) 1_555 1_555 1_555 yes

loop_
_geom_bond_atom_site_label_1
_geom_bond_atom_site_label_2
_geom_bond_distance
_geom_bond_site_symmetry_1
_geom_bond_site_symmetry_2
_geom_bond_publ_flag
Se(1) Se(2) 2.2944(9) 1_555 1_555 yes
Se(1) Co 2.4156(8) 1_555 1_555 yes
Se(2) Co 2.423(1) 1_555 1_555 yes
Co P(1) 2.296(2) 1_555 1_555 yes
Co P(2) 2.233(1) 1_555 1_555 yes
Co P(3) 2.294(2) 1_555 1_555 yes
Co P(4) 2.234(2) 1_555 1_555 yes
P(1) C(1) 1.833(6) 1_555 1_555 yes
P(1) C(2) 1.823(6) 1_555 1_555 yes
P(1) C(3) 1.839(6) 1_555 1_555 yes
P(2) C(5) 1.825(5) 1_555 1_555 yes
P(2) C(6) 1.814(5) 1_555 1_555 yes
P(2) C(7) 1.821(5) 1_555 1_555 yes
P(3) C(8) 1.830(5) 1_555 1_555 yes
P(3) C(9) 1.828(5) 1_555 1_555 yes
P(3) C(10) 1.843(5) 1_555 1_555 yes
P(4) C(12) 1.842(6) 1_555 1_555 yes
P(4) C(13) 1.833(6) 1_555 1_555 yes
P(4) C(14) 1.823(6) 1_555 1_555 yes
C(3) C(4) 1.512(8) 1_555 1_555 yes
C(4) C(5) 1.518(8) 1_555 1_555 yes
C(10) C(11) 1.510(8) 1_555 1_555 yes
C(11) C(12) 1.524(8) 1_555 1_555 yes
C(1) H(1) 0.977 1_555 1_555 no
C(1) H(2) 0.941 1_555 1_555 no
C(1) H(3) 0.943 1_555 1_555 no
C(2) H(4) 0.923 1_555 1_555 no
C(2) H(5) 1.046 1_555 1_555 no
C(2) H(6) 0.966 1_555 1_555 no
C(3) H(7) 0.909 1_555 1_555 no
C(3) H(8) 1.015 1_555 1_555 no
C(4) H(9) 0.988 1_555 1_555 no
C(4) H(10) 0.952 1_555 1_555 no
C(5) H(11) 0.950 1_555 1_555 no
C(5) H(12) 0.928 1_555 1_555 no
C(6) H(13) 0.801 1_555 1_555 no
C(6) H(14) 0.933 1_555 1_555 no
C(6) H(15) 1.047 1_555 1_555 no
C(7) H(16) 1.004 1_555 1_555 no
C(7) H(17) 0.939 1_555 1_555 no
C(7) H(18) 0.950 1_555 1_555 no
C(8) H(19) 0.951 1_555 1_555 no
C(8) H(20) 1.012 1_555 1_555 no
C(8) H(21) 0.919 1_555 1_555 no
C(9) H(22) 0.933 1_555 1_555 no
C(9) H(23) 0.942 1_555 1_555 no
C(9) H(24) 0.952 1_555 1_555 no
C(10) H(25) 0.973 1_555 1_555 no
C(10) H(26) 0.914 1_555 1_555 no
C(11) H(27) 0.996 1_555 1_555 no
C(11) H(28) 1.064 1_555 1_555 no
C(12) H(29) 0.967 1_555 1_555 no
C(12) H(30) 0.963 1_555 1_555 no
C(13) H(31) 1.052 1_555 1_555 no
C(13) H(32) 0.885 1_555 1_555 no
C(13) H(33) 0.963 1_555 1_555 no
C(14) H(34) 0.902 1_555 1_555 no
C(14) H(35) 0.946 1_555 1_555 no
C(14) H(36) 1.004 1_555 1_555 no
F(1) B 1.380(7) 1_555 1_555 yes
F(2) B 1.396(8) 1_555 1_555 yes
F(3) B 1.342(8) 1_555 1_555 yes
F(4) B 1.339(7) 1_555 1_555 yes
